data_7013362
loop_
_publ_author_name
'Bould, Jonathan'
'Kennedy, John D.'
'Ferguson, George'
'Tony Deeney, F.'
'O'Riordan, Gerald M.'
'Spalding, Trevor R.'

_publ_section_title
;
 Metallaheteroborane chemistry: Part 16.Part 15: ref. 1. Contrasting
 metal to heteroborane bonding modes in isoelectronic {MC2B9} and
 {MAs2B9} clusters. Synthesis and characterisation of
 [9-{Fe(CO)2(?5-C5H5)}-nido-7,8-C2B9H12],
 [7-{Fe(CO)2(?5-C5H5)}-nido-7,8-As2B9H10] and
 [7-{M(CO)2(?7-C7H7)}-nido-7,8-As2B9H10], where M is Mo or W
;
_journal_issue 23
_journal_name_full 'Dalton Transactions'
_journal_page_first 4557
_journal_paper_doi 10.1039/b306776a
_journal_year 2003
_chemical_compound_source 'synthesized by the authors, see text'
_chemical_formula_moiety 'C9 H17 B9 Fe O2'
_chemical_formula_sum 'C9 H17 B9 Fe O2'
_chemical_formula_weight 310.37
_chemical_name_systematic ?
_space_group_IT_number 2
_symmetry_cell_setting triclinic
_symmetry_space_group_name_Hall '-P 1'
_symmetry_space_group_name_H-M 'P -1'
_atom_sites_solution_hydrogens geom
_atom_sites_solution_primary heavy
_atom_sites_solution_secondary difmap
_cell_angle_alpha 86.065(6)
_cell_angle_beta 78.903(8)
_cell_angle_gamma 74.073(5)
_cell_formula_units_Z 2
_cell_length_a 6.8776(4)
_cell_length_b 9.9354(5)
_cell_length_c 11.7304(13)
_cell_measurement_reflns_used 25
_cell_measurement_temperature 294(1)
_cell_measurement_theta_max 24.50
_cell_measurement_theta_min 17.36
_cell_volume 756.27(11)
_computing_cell_refinement 'SET4 & CELDIM (Enraf-Nonius, 1992)'
_computing_data_collection 'CAD4 (Enraf-Nonius, 1992)'
_computing_data_reduction 'DATRD2 in NRCVAX96 (Gabe et al., 1989)'
_computing_molecular_graphics 'NRCVAX96, ORTEP (Johnson, 1976), PLATON (Spek, 1998)'
_computing_publication_material 'NRCVAX96, SHELXL97  and WordPerfect macro PREP8 (Ferguson, 1998)'
_computing_structure_refinement 'NRCVAX96 and SHELXL97 (Sheldrick, 1997)'
_computing_structure_solution 'NRCVAX96 via Patterson heavy-atom method'
_diffrn_ambient_temperature 294(1)
_diffrn_measured_fraction_theta_full 1.000
_diffrn_measured_fraction_theta_max 1.000
_diffrn_measurement_device 'Enraf-Nonius CAD-4'
_diffrn_measurement_method \q/2\q
_diffrn_radiation_monochromator graphite
_diffrn_radiation_source 'X-ray tube'
_diffrn_radiation_type 'Molybdenum K\a'
_diffrn_radiation_wavelength 0.71073
_diffrn_reflns_av_R_equivalents 0.000
_diffrn_reflns_av_sigmaI/netI 0.0128
_diffrn_reflns_limit_h_max 8
_diffrn_reflns_limit_h_min -8
_diffrn_reflns_limit_k_max 12
_diffrn_reflns_limit_k_min 0
_diffrn_reflns_limit_l_max 15
_diffrn_reflns_limit_l_min -15
_diffrn_reflns_number 3455
_diffrn_reflns_theta_full 27.41
_diffrn_reflns_theta_max 27.41
_diffrn_reflns_theta_min 2.13
_diffrn_standards_decay_% 1.3
_diffrn_standards_interval_time 120
_diffrn_standards_number 3
_exptl_absorpt_coefficient_mu 0.986
_exptl_absorpt_correction_T_max .8368
_exptl_absorpt_correction_T_min .6880
_exptl_absorpt_correction_type gaussian
_exptl_absorpt_process_details '(ABSORB in NRCVAX, Gabe et al., 1989)'
_exptl_crystal_colour orange
_exptl_crystal_density_diffrn 1.363
_exptl_crystal_description plate
_exptl_crystal_F_000 316
_exptl_crystal_size_max .42
_exptl_crystal_size_mid .40
_exptl_crystal_size_min .19
_refine_diff_density_max 0.265
_refine_diff_density_min -0.243
_refine_ls_extinction_coef 0.0121(16)
_refine_ls_extinction_expression Fc^*^=kFc[1+0.001xFc^2^\l^3^/sin(2\q)]^-1/4^
_refine_ls_extinction_method SHELXL
_refine_ls_goodness_of_fit_ref 1.042
_refine_ls_hydrogen_treatment mixed
_refine_ls_matrix_type full
_refine_ls_number_parameters 199
_refine_ls_number_reflns 3455
_refine_ls_number_restraints 0
_refine_ls_restrained_S_all 1.042
_refine_ls_R_factor_all 0.0288
_refine_ls_R_factor_gt 0.0245
_refine_ls_shift/su_max 0.001
_refine_ls_shift/su_mean 0.000
_refine_ls_structure_factor_coef Fsqd
_refine_ls_weighting_details 'w=1/[\s^2^(Fo^2^)+(0.0373P)^2^+0.1878P] where P=(Fo^2^+2Fc^2^)/3'
_refine_ls_weighting_scheme calc
_refine_ls_wR_factor_gt 0.0636
_refine_ls_wR_factor_ref 0.0653
_reflns_number_gt 3133
_reflns_number_total 3455
_reflns_threshold_expression >2\s(I)
_cod_data_source_file b306776a.txt
_cod_data_source_block 1
_cod_depositor_comments
;
The following automatic conversions were performed:

'_refine_ls_weighting_scheme' value 'calc
w=1/[\s^2^(Fo^2^)+(0.0373P)^2^+0.1878P] where P=(Fo^2^+2Fc^2^)/3' was
changed to 'calc'. New tag '_refine_ls_weighting_details' was
created. The value of the new tag was set to
'w=1/[\s^2^(Fo^2^)+(0.0373P)^2^+0.1878P] where P=(Fo^2^+2Fc^2^)/3'.

Automatic conversion script
Id: cif_fix_values 3143 2015-03-26 13:38:13Z robertas 
;
_cod_original_cell_volume 756.27(10)
_cod_database_code 7013362

loop_
_symmetry_equiv_pos_as_xyz
'x, y, z'
'-x, -y, -z'

loop_
_atom_site_label
_atom_site_type_symbol
_atom_site_fract_x
_atom_site_fract_y
_atom_site_fract_z
_atom_site_U_iso_or_equiv
_atom_site_adp_type
_atom_site_occupancy
_atom_site_calc_flag
_atom_site_refinement_flags
_atom_site_disorder_assembly
_atom_site_disorder_group
Fe1 Fe 0.14207(3) 0.167630(19) 0.250398(16) 0.02867(7) Uani 1 d . . .
O1 O -0.0843(3) 0.1872(2) 0.06137(15) 0.0872(5) Uani 1 d . . .
C21 C 0.0054(3) 0.17828(18) 0.13355(15) 0.0474(4) Uani 1 d . . .
O2 O -0.1117(2) 0.01167(16) 0.40152(11) 0.0598(3) Uani 1 d . . .
C22 C -0.0113(2) 0.07074(16) 0.34230(13) 0.0381(3) Uani 1 d . . .
B1 B 0.6649(3) -0.31293(17) 0.14797(16) 0.0391(4) Uani 1 d . . .
B2 B 0.5464(3) -0.40840(17) 0.25738(17) 0.0400(4) Uani 1 d . . .
B3 B 0.4208(3) -0.33691(17) 0.14179(16) 0.0410(4) Uani 1 d . . .
B4 B 0.4697(3) -0.17220(16) 0.10447(14) 0.0354(3) Uani 1 d . . .
B5 B 0.6219(2) -0.14075(16) 0.19936(14) 0.0335(3) Uani 1 d . . .
B6 B 0.6685(2) -0.28872(17) 0.29814(16) 0.0370(3) Uani 1 d . . .
C7 C 0.2963(2) -0.31637(15) 0.28240(14) 0.0391(3) Uani 1 d . . .
C8 C 0.2540(2) -0.18482(14) 0.20257(13) 0.0333(3) Uani 1 d . . .
B9 B 0.3552(2) -0.06534(15) 0.22765(13) 0.0284(3) Uani 1 d . . .
B10 B 0.4869(2) -0.12727(17) 0.34581(14) 0.0333(3) Uani 1 d . . .
B11 B 0.4241(3) -0.29713(18) 0.38084(15) 0.0402(4) Uani 1 d . . .
C11 C 0.3118(3) 0.31362(18) 0.20140(17) 0.0555(5) Uani 1 d . . .
C12 C 0.3801(3) 0.23364(18) 0.2954(2) 0.0637(6) Uani 1 d . . .
C13 C 0.2183(4) 0.2522(2) 0.38818(18) 0.0656(6) Uani 1 d . . .
C14 C 0.0459(3) 0.3449(2) 0.35208(18) 0.0602(5) Uani 1 d . . .
C15 C 0.1053(3) 0.38284(16) 0.23796(18) 0.0552(4) Uani 1 d . . .
H1 H 0.8050 -0.3633 0.0870 0.047 Uiso 1 calc R . .
H2 H 0.6079 -0.5223 0.2665 0.048 Uiso 1 calc R . .
H3 H 0.3945 -0.4017 0.0769 0.049 Uiso 1 calc R . .
H4 H 0.4781 -0.1317 0.0145 0.043 Uiso 1 calc R . .
H5 H 0.7333 -0.0791 0.1697 0.040 Uiso 1 calc R . .
H6 H 0.8095 -0.3251 0.3354 0.044 Uiso 1 calc R . .
H7 H 0.1977 -0.3619 0.3017 0.053 Uiso 1 d . . .
H8 H 0.1289 -0.1657 0.1749 0.040 Uiso 1 d . . .
H9 H 0.315(3) 0.0498(18) 0.1751(15) 0.041(4) Uiso 1 d . . .
H10 H 0.5250 -0.0677 0.4073 0.043 Uiso 1 d . . .
H11 H 0.4119 -0.3463 0.4656 0.050 Uiso 1 d . . .
H111 H 0.340(3) -0.161(2) 0.3918(17) 0.054(5) Uiso 1 d . . .
H11A H 0.3895 0.3197 0.1279 0.067 Uiso 1 calc R . .
H12 H 0.5126 0.1772 0.2956 0.076 Uiso 1 calc R . .
H13 H 0.2226 0.2108 0.4615 0.079 Uiso 1 calc R . .
H14 H -0.0846 0.3751 0.3969 0.072 Uiso 1 calc R . .
H15 H 0.0215 0.4444 0.1929 0.066 Uiso 1 calc R . .

loop_
_atom_site_aniso_label
_atom_site_aniso_U_11
_atom_site_aniso_U_22
_atom_site_aniso_U_33
_atom_site_aniso_U_23
_atom_site_aniso_U_13
_atom_site_aniso_U_12
Fe1 0.02772(11) 0.02510(11) 0.03240(11) -0.00115(7) -0.00827(7) -0.00361(7)
O1 0.0928(12) 0.1192(15) 0.0730(10) 0.0242(10) -0.0572(9) -0.0442(11)
C21 0.0470(9) 0.0503(9) 0.0492(9) 0.0067(7) -0.0191(7) -0.0147(7)
O2 0.0551(7) 0.0797(9) 0.0513(7) 0.0015(7) 0.0013(6) -0.0375(7)
C22 0.0331(7) 0.0442(8) 0.0372(7) -0.0052(6) -0.0062(6) -0.0095(6)
B1 0.0371(8) 0.0302(8) 0.0438(9) -0.0052(6) -0.0015(7) -0.0018(6)
B2 0.0403(8) 0.0274(7) 0.0515(10) 0.0003(7) -0.0112(7) -0.0057(6)
B3 0.0496(10) 0.0283(7) 0.0468(9) -0.0069(7) -0.0146(8) -0.0077(7)
B4 0.0426(8) 0.0296(7) 0.0314(7) -0.0033(6) -0.0051(6) -0.0054(6)
B5 0.0268(7) 0.0300(7) 0.0421(8) -0.0020(6) -0.0028(6) -0.0068(6)
B6 0.0304(7) 0.0324(8) 0.0473(9) 0.0003(7) -0.0124(6) -0.0033(6)
C7 0.0354(7) 0.0304(7) 0.0541(9) 0.0045(6) -0.0092(6) -0.0136(6)
C8 0.0304(6) 0.0298(6) 0.0425(7) -0.0021(5) -0.0131(5) -0.0075(5)
B9 0.0265(6) 0.0253(6) 0.0332(7) -0.0026(5) -0.0073(5) -0.0045(5)
B10 0.0325(7) 0.0321(7) 0.0359(8) -0.0032(6) -0.0108(6) -0.0057(6)
B11 0.0435(9) 0.0364(8) 0.0390(9) 0.0074(7) -0.0072(7) -0.0098(7)
C11 0.0702(12) 0.0413(9) 0.0585(11) -0.0136(8) 0.0083(9) -0.0314(8)
C12 0.0461(9) 0.0345(8) 0.1210(19) -0.0144(10) -0.0358(11) -0.0107(7)
C13 0.1178(19) 0.0510(10) 0.0501(10) 0.0050(8) -0.0402(12) -0.0435(12)
C14 0.0624(11) 0.0458(10) 0.0667(12) -0.0267(9) 0.0110(9) -0.0146(8)
C15 0.0714(12) 0.0247(7) 0.0703(12) -0.0001(7) -0.0265(10) -0.0050(7)

loop_
_atom_type_symbol
_atom_type_description
_atom_type_scat_dispersion_real
_atom_type_scat_dispersion_imag
_atom_type_scat_source
C C 0.0033 0.0016 'International Tables Vol C Tables 4.2.6.8 and 6.1.1.4'
H H 0.0000 0.0000 'International Tables Vol C Tables 4.2.6.8 and 6.1.1.4'
B B 0.0013 0.0007 'International Tables Vol C Tables 4.2.6.8 and 6.1.1.4'
Fe Fe 0.3463 0.8444 'International Tables Vol C Tables 4.2.6.8 and 6.1.1.4'
O O 0.0106 0.0060 'International Tables Vol C Tables 4.2.6.8 and 6.1.1.4'

loop_
_geom_angle_atom_site_label_1
_geom_angle_atom_site_label_2
_geom_angle_atom_site_label_3
_geom_angle
_geom_angle_site_symmetry_1
_geom_angle_site_symmetry_3
_geom_angle_publ_flag
C21 Fe1 C22 93.40(7) . . no
C11 Fe1 C22 158.94(7) . . no
Fe1 C21 O1 178.41(19) . . no
Fe1 C22 O2 178.57(14) . . no
Fe1 H9 B9 113.0(12) . . no
B11 B10 H111 45.0(9) . . no
B10 B11 H111 39.1(8) . . no
B10 H111 B11 95.9(13) . . no
B2 B1 B3 59.61(10) . . no
B2 B1 B4 107.71(12) . . no
B3 B1 B4 59.77(9) . . no
B2 B1 B5 108.11(12) . . no
B3 B1 B5 107.15(11) . . no
B4 B1 B5 59.42(9) . . no
B2 B1 B6 59.73(10) . . no
B3 B1 B6 107.09(12) . . no
B4 B1 B6 107.71(11) . . no
B5 B1 B6 60.53(9) . . no
C7 B2 B1 104.57(11) . . no
C7 B2 B3 59.26(10) . . no
B1 B2 B3 60.87(10) . . no
C7 B2 B6 102.05(11) . . no
B1 B2 B6 61.51(10) . . no
B3 B2 B6 109.48(12) . . no
C7 B2 B11 55.39(10) . . no
B1 B2 B11 109.10(12) . . no
B3 B2 B11 107.09(12) . . no
B6 B2 B11 60.14(10) . . no
C7 B3 C8 53.63(9) . . no
C7 B3 B2 58.57(10) . . no
C8 B3 B2 101.24(12) . . no
C7 B3 B4 103.11(11) . . no
C8 B3 B4 58.97(9) . . no
B2 B3 B4 107.93(12) . . no
C7 B3 B1 103.04(12) . . no
C8 B3 B1 102.41(11) . . no
B2 B3 B1 59.52(10) . . no
B4 B3 B1 60.14(10) . . no
C8 B4 B5 100.34(10) . . no
C8 B4 B3 59.35(9) . . no
B5 B4 B3 108.20(12) . . no
C8 B4 B9 54.43(8) . . no
B5 B4 B9 59.50(8) . . no
B3 B4 B9 106.17(12) . . no
C8 B4 B1 102.64(11) . . no
B5 B4 B1 60.44(9) . . no
B3 B4 B1 60.08(10) . . no
B9 B4 B1 106.91(11) . . no
B9 B5 B4 60.59(9) . . no
B9 B5 B1 107.52(11) . . no
B4 B5 B1 60.14(9) . . no
B9 B5 B10 60.53(9) . . no
B4 B5 B10 111.19(11) . . no
B1 B5 B10 110.16(11) . . no
B9 B5 B6 105.79(11) . . no
B4 B5 B6 108.06(11) . . no
B1 B5 B6 60.25(9) . . no
B10 B5 B6 59.81(9) . . no
B2 B6 B10 111.54(11) . . no
B2 B6 B11 61.01(10) . . no
B10 B6 B11 62.39(9) . . no
B2 B6 B1 58.76(10) . . no
B10 B6 B1 109.04(11) . . no
B11 B6 B1 107.61(12) . . no
B2 B6 B5 106.29(12) . . no
B10 B6 B5 59.50(9) . . no
B11 B6 B5 107.23(11) . . no
B1 B6 B5 59.22(9) . . no
C8 C7 B11 111.36(11) . . no
C8 C7 B2 112.26(12) . . no
B11 C7 B2 65.94(10) . . no
C8 C7 B3 64.03(10) . . no
B11 C7 B3 118.45(12) . . no
B2 C7 B3 62.17(10) . . no
C7 C8 B9 114.73(11) . . no
C7 C8 B4 112.43(11) . . no
B9 C8 B4 64.45(9) . . no
C7 C8 B3 62.34(10) . . no
B9 C8 B3 116.62(11) . . no
B4 C8 B3 61.68(9) . . no
C8 B9 B5 105.72(10) . . no
C8 B9 B4 61.11(9) . . no
B5 B9 B4 59.92(9) . . no
C8 B9 B10 106.76(11) . . no
B5 B9 B10 60.51(9) . . no
B4 B9 B10 110.62(10) . . no
C8 B9 Fe1 118.11(9) . . no
B5 B9 Fe1 134.48(9) . . no
B4 B9 Fe1 132.90(9) . . no
B10 B9 Fe1 113.57(8) . . no
B5 B10 B9 58.95(9) . . no
B5 B10 B6 60.70(9) . . no
B9 B10 B6 105.27(11) . . no
B5 B10 B11 105.49(11) . . no
B9 B10 B11 101.29(10) . . no
B6 B10 B11 58.89(9) . . no
C7 B11 B6 103.56(12) . . no
C7 B11 B2 58.67(10) . . no
B6 B11 B2 58.85(10) . . no
C7 B11 B10 105.60(11) . . no
B6 B11 B10 58.72(9) . . no
B2 B11 B10 106.86(12) . . no
C15 C11 C12 107.26(17) . . no
C15 C11 Fe1 70.26(10) . . no
C12 C11 Fe1 70.55(10) . . no
C13 C12 C11 108.58(17) . . no
C13 C12 Fe1 70.57(10) . . no
C11 C12 Fe1 70.43(10) . . no
C12 C13 C14 107.82(18) . . no
C12 C13 Fe1 70.79(11) . . no
C14 C13 Fe1 69.89(10) . . no
C15 C14 C13 107.62(18) . . no
C15 C14 Fe1 70.84(10) . . no
C13 C14 Fe1 70.66(10) . . no
C14 C15 C11 108.70(17) . . no
C14 C15 Fe1 70.36(10) . . no
C11 C15 Fe1 70.66(9) . . no

loop_
_geom_bond_atom_site_label_1
_geom_bond_atom_site_label_2
_geom_bond_distance
_geom_bond_site_symmetry_2
_geom_bond_publ_flag
Fe1 C21 1.7874(16) . no
Fe1 C22 1.7829(16) . no
Fe1 C11 2.0864(16) . no
Fe1 C12 2.0880(17) . no
Fe1 C14 2.0751(17) . no
Fe1 C13 2.0851(17) . no
Fe1 C15 2.0813(16) . no
Fe1 B9 2.3769(14) . no
Fe1 H9 1.593(17) . no
O1 C21 1.125(2) . no
O2 C22 1.1337(19) . no
B1 B2 1.751(2) . no
B1 B3 1.775(3) . no
B1 B4 1.776(2) . no
B1 B5 1.781(2) . no
B1 B6 1.800(3) . no
B1 H1 1.10 . no
B2 C7 1.691(2) . no
B2 B3 1.753(3) . no
B2 B6 1.769(2) . no
B2 B11 1.808(3) . no
B2 H2 1.10 . no
B3 C7 1.703(2) . no
B3 C8 1.729(2) . no
B3 B4 1.769(2) . no
B3 H3 1.10 . no
B4 C8 1.722(2) . no
B4 B5 1.763(2) . no
B4 B9 1.775(2) . no
B4 H4 1.10 . no
B5 B9 1.755(2) . no
B5 B10 1.783(2) . no
B5 B6 1.805(2) . no
B5 H5 1.10 . no
B6 B10 1.789(2) . no
B6 B11 1.792(2) . no
B6 H6 1.10 . no
C7 C8 1.549(2) . no
C7 B11 1.629(2) . no
C7 H7 0.90 . no
C8 B9 1.5999(19) . no
C8 H8 0.94 . no
B9 B10 1.784(2) . no
B9 H9 1.249(17) . no
B10 B11 1.855(2) . no
B10 H10 1.07 . no
B10 H111 1.175(19) . no
B11 H11 1.08 . no
B11 H111 1.319(19) . no
C11 C15 1.394(3) . no
C11 C12 1.394(3) . no
C11 H11A 0.93 . no
C12 C13 1.381(3) . no
C12 H12 0.93 . no
C13 C14 1.404(3) . no
C13 H13 0.93 . no
C14 C15 1.381(3) . no
C14 H14 0.93 . no
C15 H15 0.93 . no
